data_1504134
loop_
_publ_author_name
'Pinkerton, David M.'
'Banwell, Martin G.'
'Willis, Anthony C.'

_publ_section_title
;
 Chemoenzymatic access to versatile epoxyquinol synthons.
;
_journal_issue 19
_journal_name_full 'Organic letters'
_journal_page_first 4290
_journal_page_last 4293
_journal_paper_doi 10.1021/ol9016657
_journal_volume 11
_journal_year 2009
_chemical_absolute_configuration ad
_chemical_compound_source local
_chemical_formula_moiety 'C6 H7 Cl O3'
_chemical_formula_sum 'C6 H7 Cl O3'
_chemical_formula_weight 162.57
_space_group_IT_number 19
_symmetry_cell_setting orthorhombic
_symmetry_space_group_name_Hall 'P 2ac 2ab'
_symmetry_space_group_name_H-M 'P 21 21 21'
_atom_sites_solution_hydrogens geom
_atom_sites_solution_primary direct
_audit_creation_date 08-09-17
_audit_creation_method CRYSTALS_ver_12.85
_audit_update_record
;
2008-09-18 - Report on C6 H7 Cl O3 
             by Anthony C. Willis
             for   David M. Pinkerton and Martin Banwell

2008-09-18 - passes checkcif tests with no warnings  
;
_cell_angle_alpha 90
_cell_angle_beta 90
_cell_angle_gamma 90
_cell_formula_units_Z 4
_cell_length_a 6.2776(1)
_cell_length_b 8.4084(2)
_cell_length_c 12.6034(3)
_cell_measurement_reflns_used 6639
_cell_measurement_temperature 200
_cell_measurement_theta_max 30
_cell_measurement_theta_min 2.6
_cell_volume 665.27(2)
_computing_cell_refinement 'DENZO/SCALEPACK (Otwinowski & Minor, 1997)'
_computing_data_collection 'COLLECT (Nonius, 1997-2001).'
_computing_data_reduction 'DENZO/SCALEPACK (Otwinowski & Minor, 1997)'
_computing_molecular_graphics
; 
ORTEP-II (Johnson 1976) in teXsan (MSC, 1992-1997)
;
_computing_publication_material 'CRYSTALS (Betteridge et al., 2003)'
_computing_structure_refinement 'CRYSTALS (Betteridge et al., 2003)'
_computing_structure_solution 'SIR92 (Altomare et al., 1994)'
_diffrn_ambient_temperature 200
_diffrn_measured_fraction_theta_full 0.990
_diffrn_measured_fraction_theta_max 0.990
_diffrn_measurement_device 'Nonius KappaCCD'
_diffrn_measurement_device_type Area
_diffrn_measurement_method ' \f and \w scans with CCD '
_diffrn_radiation_monochromator graphite
_diffrn_radiation_type 'Mo K\a'
_diffrn_radiation_wavelength 0.71073
_diffrn_reflns_av_R_equivalents 0.022
_diffrn_reflns_limit_h_max 8
_diffrn_reflns_limit_h_min -8
_diffrn_reflns_limit_k_max 11
_diffrn_reflns_limit_k_min -9
_diffrn_reflns_limit_l_max 16
_diffrn_reflns_limit_l_min -17
_diffrn_reflns_number 8419
_diffrn_reflns_theta_full 30.000
_diffrn_reflns_theta_max 30.000
_diffrn_reflns_theta_min 2.912
_diffrn_standards_number 0
_exptl_absorpt_coefficient_mu 0.510
_exptl_absorpt_correction_T_max 0.922
_exptl_absorpt_correction_T_min 0.886
_exptl_absorpt_correction_type integration
_exptl_absorpt_process_details
;
via Gaussian method (Coppens, 1970) implemented in maXus (2000)
;
_exptl_crystal_colour colourless
_exptl_crystal_density_diffrn 1.623
_exptl_crystal_density_method 'not measured'
_exptl_crystal_description plate
_exptl_crystal_F_000 336
_exptl_crystal_size_max 0.33
_exptl_crystal_size_mid 0.19
_exptl_crystal_size_min 0.17
_refine_diff_density_max 0.21
_refine_diff_density_min -0.19
_refine_ls_abs_structure_details 'Flack (1983), 795 Friedel-pairs'
_refine_ls_abs_structure_Flack -0.01(5)
_refine_ls_extinction_method None
_refine_ls_goodness_of_fit_ref 0.9564
_refine_ls_hydrogen_treatment refxyz
_refine_ls_matrix_type full
_refine_ls_number_parameters 113
_refine_ls_number_reflns 1929
_refine_ls_number_restraints 0
_refine_ls_R_factor_all 0.0264
_refine_ls_R_factor_gt 0.0244
_refine_ls_shift/su_max 0.003699
_refine_ls_structure_factor_coef Fsqd
_refine_ls_weighting_details
;
 Method, part 1, Chebychev polynomial, (Watkin, 1994, Prince, 1982) 
 [weight] = 1.0/[A~0~*T~0~(x)+A~1~*T~1~(x) ... +A~n-1~]*T~n-1~(x)] 
 where A~i~ are the Chebychev coefficients listed below and x= Fcalc/Fmax 
 Method = Robust Weighting (Prince, 1982) 
 W = [weight] * [1-(deltaF/6*sigmaF)^2^]^2^ 
 A~i~ are: 
 27.9 40.0 18.4 3.83 
;
_refine_ls_weighting_scheme calc
_refine_ls_wR_factor_all 0.0514
_refine_ls_wR_factor_gt 0.0494
_refine_ls_wR_factor_ref 0.0514
_reflns_limit_h_max 8
_reflns_limit_h_min -8
_reflns_limit_k_max 11
_reflns_limit_k_min 0
_reflns_limit_l_max 17
_reflns_limit_l_min 0
_reflns_number_gt 1823
_reflns_number_total 1929
_reflns_threshold_expression I>2.0\s(I)
_oxford_diffrn_Wilson_B_factor 2.63
_oxford_diffrn_Wilson_scale 0.24
_oxford_refine_ls_r_factor_ref 0.0264
_oxford_refine_ls_scale 2.170(10)
_oxford_reflns_number_all 1929
_oxford_reflns_threshold_expression_ref I>-10.0\s(I)
_oxford_structure_analysis_title '9171142 ban0823'
_cod_data_source_file ol9016657_si_002.cif
_cod_data_source_block ban0823
_cod_depositor_comments
;
The following automatic conversions were performed:

'_symmetry_cell_setting' value 'Orthorhombic' changed to
'orthorhombic' according to
/home/saulius/struct/CIF-dictionaries/cif_core.dic dictionary named
'cif_core.dic' version 2.4.2 from 2011-04-26.

Automatic conversion script
Id: cif_fix_values 1715 2011-07-08 13:25:40Z adriana 
;
_cod_original_sg_symbol_H-M 'P 21 21 21 '
_cod_database_code 1504134

loop_
_symmetry_equiv_pos_as_xyz
x,y,z
x+1/2,-y+1/2,-z
-x,y+1/2,-z+1/2
-x+1/2,-y,z+1/2

loop_
_atom_site_label
_atom_site_type_symbol
_atom_site_fract_x
_atom_site_fract_y
_atom_site_fract_z
_atom_site_U_iso_or_equiv
_atom_site_occupancy
_atom_site_adp_type
Cl7 Cl 0.37240(6) 0.55512(5) 0.51521(3) 0.0381 1.0000 Uani
O8 O 0.52846(19) 0.67451(14) 0.13888(8) 0.0366 1.0000 Uani
O9 O 0.82680(16) 0.46367(12) 0.24097(8) 0.0332 1.0000 Uani
O10 O 0.76161(19) 0.36440(12) 0.45470(9) 0.0357 1.0000 Uani
C1 C 0.5505(2) 0.59428(14) 0.41199(10) 0.0258 1.0000 Uani
C2 C 0.4864(2) 0.67800(15) 0.32869(10) 0.0263 1.0000 Uani
C3 C 0.6287(2) 0.71864(15) 0.23686(10) 0.0284 1.0000 Uani
C4 C 0.8395(2) 0.63528(16) 0.23876(11) 0.0313 1.0000 Uani
C5 C 0.9076(2) 0.54615(18) 0.33266(11) 0.0319 1.0000 Uani
C6 C 0.7708(2) 0.52964(15) 0.43007(11) 0.0284 1.0000 Uani
H21 H 0.342(3) 0.7146(19) 0.3251(13) 0.0319 1.0000 Uiso
H31 H 0.658(3) 0.838(2) 0.2389(13) 0.0350 1.0000 Uiso
H41 H 0.946(3) 0.671(2) 0.1889(14) 0.0381 1.0000 Uiso
H51 H 1.064(3) 0.530(2) 0.3423(13) 0.0383 1.0000 Uiso
H61 H 0.848(3) 0.5940(19) 0.4910(12) 0.0344 1.0000 Uiso
H81 H 0.449(4) 0.739(2) 0.1211(17) 0.0558 1.0000 Uiso
H101 H 0.809(4) 0.348(3) 0.5127(17) 0.0535 1.0000 Uiso

loop_
_atom_site_aniso_label
_atom_site_aniso_U_11
_atom_site_aniso_U_22
_atom_site_aniso_U_33
_atom_site_aniso_U_23
_atom_site_aniso_U_13
_atom_site_aniso_U_12
Cl7 0.04207(17) 0.04480(18) 0.02735(14) 0.00561(14) 0.00505(13) 0.00543(16)
O8 0.0466(6) 0.0393(5) 0.0238(4) 0.0002(4) -0.0042(4) 0.0114(5)
O9 0.0376(5) 0.0267(4) 0.0354(5) -0.0046(4) 0.0008(4) 0.0030(4)
O10 0.0432(6) 0.0264(5) 0.0376(5) 0.0055(4) -0.0150(5) 0.0013(4)
C1 0.0294(6) 0.0248(5) 0.0231(5) -0.0019(4) -0.0021(5) 0.0004(4)
C2 0.0285(6) 0.0245(5) 0.0258(5) -0.0007(5) -0.0014(5) 0.0024(5)
C3 0.0349(6) 0.0244(5) 0.0259(5) 0.0005(4) -0.0005(5) 0.0008(5)
C4 0.0309(7) 0.0278(6) 0.0350(6) 0.0006(5) 0.0043(6) -0.0034(5)
C5 0.0257(6) 0.0299(6) 0.0402(7) -0.0017(6) -0.0038(5) -0.0002(5)
C6 0.0294(6) 0.0247(6) 0.0311(6) -0.0003(5) -0.0085(5) -0.0001(5)

loop_
_atom_type_symbol
_atom_type_scat_dispersion_real
_atom_type_scat_dispersion_imag
_atom_type_scat_Cromer_Mann_a1
_atom_type_scat_Cromer_Mann_b1
_atom_type_scat_Cromer_Mann_a2
_atom_type_scat_Cromer_Mann_b2
_atom_type_scat_Cromer_Mann_a3
_atom_type_scat_Cromer_Mann_b3
_atom_type_scat_Cromer_Mann_a4
_atom_type_scat_Cromer_Mann_b4
_atom_type_scat_Cromer_Mann_c
_atom_type_scat_source
C 0.0033 0.0016 2.3100 20.8439 1.0200 10.2075 1.5886 0.5687 0.8650 51.6512 0.2156 'International Tables Vol C 4.2.6.8 and 6.1.1.4'
H 0.0000 0.0000 0.4930 10.5109 0.3229 26.1257 0.1402 3.1424 0.0408 57.7998 0.0030 'International Tables Vol C 4.2.6.8 and 6.1.1.4'
Cl 0.1484 0.1585 11.4604 0.0104 7.1964 1.1662 6.2556 18.5194 1.6455 47.7784 -9.5574 'International Tables Vol C 4.2.6.8 and 6.1.1.4'
O 0.0106 0.0060 3.0485 13.2771 2.2868 5.7011 1.5463 0.3239 0.8670 32.9089 0.2508 'International Tables Vol C 4.2.6.8 and 6.1.1.4'

loop_
_exptl_crystal_face_index_h
_exptl_crystal_face_index_k
_exptl_crystal_face_index_l
_exptl_crystal_face_perp_dist
0 0 1 0.100
0 0 -1 0.100
1 -1 0 0.100
-1 1 0 0.200
1 1 1 0.100
-1 -1 -1 0.140
-1 1 1 0.180
1 -1 -1 0.100
0 1 1 0.100
0 -1 -1 0.120
0 -1 1 0.070
0 1 -1 0.130

loop_
_geom_angle_atom_site_label_1
_geom_angle_atom_site_label_2
_geom_angle_atom_site_label_3
_geom_angle
_geom_angle_publ_flag
C3 O8 H81 110.6(16) no
C4 O9 C5 61.00(9) yes
C6 O10 H101 110.5(15) no
Cl7 C1 C2 119.68(10) yes
Cl7 C1 C6 114.07(9) yes
C2 C1 C6 126.23(12) yes
C1 C2 C3 123.39(12) yes
C1 C2 H21 119.7(10) no
C3 C2 H21 116.9(10) no
C2 C3 O8 110.11(12) yes
C2 C3 C4 114.01(11) yes
O8 C3 C4 106.28(11) yes
C2 C3 H31 108.2(9) no
O8 C3 H31 110.9(9) no
C4 C3 H31 107.3(10) no
C3 C4 O9 114.74(12) yes
C3 C4 C5 120.68(12) yes
O9 C4 C5 59.32(9) yes
C3 C4 H41 117.4(11) no
O9 C4 H41 111.0(11) no
C5 C4 H41 118.7(10) no
C4 C5 O9 59.68(8) yes
C4 C5 C6 122.68(12) yes
O9 C5 C6 114.15(11) yes
C4 C5 H51 117.2(10) no
O9 C5 H51 112.1(10) no
C6 C5 H51 116.7(9) no
C5 C6 C1 111.60(10) yes
C5 C6 O10 106.91(12) yes
C1 C6 O10 110.39(11) yes
C5 C6 H61 106.5(9) no
C1 C6 H61 110.3(9) no
O10 C6 H61 111.1(8) no

loop_
_geom_bond_atom_site_label_1
_geom_bond_atom_site_label_2
_geom_bond_distance
_geom_bond_publ_flag
Cl7 C1 1.7468(13) yes
O8 C3 1.4346(16) yes
O8 H81 0.77(2) no
O9 C4 1.4455(15) yes
O9 C5 1.4401(17) yes
O10 C6 1.4248(15) yes
O10 H101 0.80(2) no
C1 C2 1.3266(17) yes
C1 C6 1.5031(18) yes
C2 C3 1.5013(18) yes
C2 H21 0.957(18) no
C3 C4 1.498(2) yes
C3 H31 1.022(17) no
C4 C5 1.4646(19) yes
C4 H41 0.966(18) no
C5 C6 1.5048(19) yes
C5 H51 0.997(17) no
C6 H61 1.056(17) no

loop_
_geom_contact_atom_site_label_1
_geom_contact_atom_site_label_2
_geom_contact_distance
_geom_contact_site_symmetry_2
_geom_contact_publ_flag
Cl7 O9 3.419(1) 4_665 no
Cl7 O8 3.534(1) 4_565 no
O8 O10 2.689(2) 4_664 no
O8 O10 2.694(2) 3_655 no
O8 C6 3.385(2) 4_664 no
O9 C2 3.226(2) 3_645 no
O9 C4 3.475(2) 3_745 no
O9 C3 3.535(2) 3_645 no

loop_
_geom_hbond_atom_site_label_D
_geom_hbond_atom_site_label_H
_geom_hbond_atom_site_label_A
_geom_hbond_distance_DH
_geom_hbond_distance_HA
_geom_hbond_distance_DA
_geom_hbond_angle_DHA
_geom_hbond_site_symmetry_A
_geom_hbond_publ_flag
O8 H81 O10 0.77(2) 1.94(2) 2.694(2) 165(2) 3_655 no
O10 H101 O8 0.80(2) 1.90(2) 2.689(2) 169(2) 4_665 no

loop_
_geom_torsion_atom_site_label_1
_geom_torsion_atom_site_label_2
_geom_torsion_atom_site_label_3
_geom_torsion_atom_site_label_4
_geom_torsion
_geom_torsion_publ_flag
Cl7 C1 C2 C3 179.4(1) no
Cl7 C1 C6 O10 53.1(1) no
Cl7 C1 C6 C5 171.82(9) no
O8 C3 C2 C1 128.5(1) no
O8 C3 C4 O9 -63.9(1) no
O8 C3 C4 C5 -131.6(1) no
O9 C4 C3 C2 57.5(1) no
O9 C4 C5 C6 -100.8(1) no
O9 C5 C4 C3 102.4(1) no
O9 C5 C6 O10 60.6(1) no
O9 C5 C6 C1 -60.2(1) no
O10 C6 C1 C2 -128.6(1) no
O10 C6 C5 C4 128.9(1) no
C1 C2 C3 C4 9.2(2) no
C1 C6 C5 C4 8.2(2) no
C2 C1 C6 C5 -9.9(2) no
C2 C3 C4 C5 -10.1(2) no
C3 C2 C1 C6 1.2(2) no
C3 C4 O9 C5 -112.3(1) no
C3 C4 C5 C6 1.5(2) no
C4 O9 C5 C6 115.0(1) no
